data_7218093
loop_
_publ_author_name
'Diana, Eliano'
'Gervasio, Giuliana'
'Priola, Emanuele'
'Bonometti, Elisabetta'

_publ_section_title
;
 A new heterometallic multiligand 3D coordination polymer: synthesis and
 structure of [Pb(OH)]n[Ag(SCN)(CN)]n
;
_journal_issue 43
_journal_name_full CrystEngComm
_journal_page_first 10040
_journal_paper_doi 10.1039/C4CE01424C
_journal_volume 16
_journal_year 2014
_chemical_formula_sum 'C2 H Ag N2 O Pb S'
_chemical_formula_weight 416.17
_chemical_name_systematic
; 
 ? 
;
_space_group_IT_number 62
_symmetry_cell_setting orthorhombic
_symmetry_space_group_name_Hall '-P 2ac 2n'
_symmetry_space_group_name_H-M 'P n m a'
_atom_sites_solution_hydrogens geom
_atom_sites_solution_primary direct
_atom_sites_solution_secondary difmap
_audit_creation_method SHELXL-97
_cell_angle_alpha 90.00
_cell_angle_beta 90.00
_cell_angle_gamma 90.00
_cell_formula_units_Z 4
_cell_length_a 21.8268(5)
_cell_length_b 3.98630(10)
_cell_length_c 7.1628(2)
_cell_measurement_reflns_used 6380
_cell_measurement_temperature 293(2)
_cell_measurement_theta_max 32.6002
_cell_measurement_theta_min 3.3962
_cell_volume 623.22(3)
_computing_cell_refinement
;
CrysAlisPro, Agilent Technologies,
Version 1.171.36.20 (release 27-06-2012 CrysAlis171 .NET)
(compiled Jul 11 2012,15:38:31)
;
_computing_data_collection
;
CrysAlisPro, Agilent Technologies,
Version 1.171.36.20 (release 27-06-2012 CrysAlis171 .NET)
(compiled Jul 11 2012,15:38:31)
;
_computing_data_reduction
;
CrysAlisPro, Agilent Technologies,
Version 1.171.36.20 (release 27-06-2012 CrysAlis171 .NET)
(compiled Jul 11 2012,15:38:31)
;
_computing_structure_refinement 'SHELXL-97 (Sheldrick, 1997)'
_computing_structure_solution 'SHELXS-97 (Sheldrick, 1990)'
_diffrn_ambient_temperature 293(2)
_diffrn_detector_area_resol_mean 10.2890
_diffrn_measured_fraction_theta_full 0.968
_diffrn_measured_fraction_theta_max 0.968
_diffrn_measurement_device_type 'Xcalibur, Ruby, Gemini ultra'
_diffrn_measurement_method 'not powder'
_diffrn_radiation_monochromator graphite
_diffrn_radiation_source 'fine-focus sealed tube'
_diffrn_radiation_type MoK\a
_diffrn_radiation_wavelength 0.71073
_diffrn_reflns_av_R_equivalents 0.0547
_diffrn_reflns_av_sigmaI/netI 0.0254
_diffrn_reflns_limit_h_max 32
_diffrn_reflns_limit_h_min -32
_diffrn_reflns_limit_k_max 6
_diffrn_reflns_limit_k_min -5
_diffrn_reflns_limit_l_max 10
_diffrn_reflns_limit_l_min -10
_diffrn_reflns_number 12721
_diffrn_reflns_theta_full 32.67
_diffrn_reflns_theta_max 32.67
_diffrn_reflns_theta_min 3.40
_exptl_absorpt_coefficient_mu 30.350
_exptl_absorpt_correction_T_max 0.811
_exptl_absorpt_correction_T_min 0.648
_exptl_absorpt_correction_type multi-scan
_exptl_crystal_colour transparent
_exptl_crystal_density_diffrn 4.435
_exptl_crystal_density_method 'not measured'
_exptl_crystal_description prism
_exptl_crystal_F_000 720
_exptl_crystal_size_max 0.215
_exptl_crystal_size_mid 0.057
_exptl_crystal_size_min 0.038
_refine_diff_density_max 1.370
_refine_diff_density_min -1.638
_refine_diff_density_rms 0.260
_refine_ls_extinction_coef 0.0019(2)
_refine_ls_extinction_expression Fc^*^=kFc[1+0.001xFc^2^\l^3^/sin(2\q)]^-1/4^
_refine_ls_extinction_method SHELXL
_refine_ls_goodness_of_fit_ref 1.092
_refine_ls_hydrogen_treatment mixed
_refine_ls_matrix_type full
_refine_ls_number_parameters 53
_refine_ls_number_reflns 1241
_refine_ls_number_restraints 1
_refine_ls_restrained_S_all 1.092
_refine_ls_R_factor_all 0.0302
_refine_ls_R_factor_gt 0.0245
_refine_ls_shift/su_max 0.005
_refine_ls_shift/su_mean 0.000
_refine_ls_structure_factor_coef Fsqd
_refine_ls_weighting_details 'calc w=1/[\s^2^(Fo^2^)+(0.0287P)^2^+1.4812P] where P=(Fo^2^+2Fc^2^)/3'
_refine_ls_weighting_scheme calc
_refine_ls_wR_factor_gt 0.0578
_refine_ls_wR_factor_ref 0.0608
_reflns_number_gt 1100
_reflns_number_total 1241
_reflns_threshold_expression >2sigma(I)
_cod_data_source_file c4ce01424c2.cif
_cod_data_source_block eman1
_cod_depositor_comments 'Adding full bibliography for 7218093.cif.'
_cod_database_code 7218093

loop_
_symmetry_equiv_pos_as_xyz
'x, y, z'
'-x+1/2, -y, z+1/2'
'-x, y+1/2, -z'
'x+1/2, -y+1/2, -z+1/2'
'-x, -y, -z'
'x-1/2, y, -z-1/2'
'x, -y-1/2, z'
'-x-1/2, y-1/2, z-1/2'

loop_
_atom_site_label
_atom_site_type_symbol
_atom_site_fract_x
_atom_site_fract_y
_atom_site_fract_z
_atom_site_U_iso_or_equiv
_atom_site_adp_type
_atom_site_occupancy
_atom_site_symmetry_multiplicity
_atom_site_calc_flag
_atom_site_refinement_flags
Pb1 Pb 1.042877(10) 0.2500 0.30528(3) 0.02289(10) Uani 1 2 d S
Ag1 Ag 0.80229(3) 0.2500 -0.00895(11) 0.0682(3) Uani 1 2 d S
S1 S 0.74205(9) -0.2500 -0.1553(3) 0.0372(4) Uani 1 2 d S
C1 C 0.6763(4) -0.2500 -0.0405(10) 0.0325(14) Uani 1 2 d S
C2 C 0.8982(3) 0.2500 0.0365(10) 0.0313(14) Uani 1 2 d S
N1 N 0.6302(3) -0.2500 0.0402(10) 0.0458(16) Uani 1 2 d S
N2 N 0.9475(3) 0.2500 0.0788(10) 0.0368(14) Uani 1 2 d S
O1 O 1.0160(2) 0.2500 0.6288(6) 0.0227(8) Uani 1 2 d SD
H1 H 1.043(2) 0.2500 0.708(7) 0.012(19) Uiso 1 2 d SD

loop_
_atom_site_aniso_label
_atom_site_aniso_U_11
_atom_site_aniso_U_22
_atom_site_aniso_U_33
_atom_site_aniso_U_23
_atom_site_aniso_U_13
_atom_site_aniso_U_12
Pb1 0.02656(14) 0.01955(14) 0.02256(13) 0.000 0.00519(8) 0.000
Ag1 0.0267(3) 0.1185(8) 0.0593(5) 0.000 -0.0071(3) 0.000
S1 0.0300(9) 0.0487(11) 0.0330(8) 0.000 0.0025(7) 0.000
C1 0.035(4) 0.029(3) 0.034(3) 0.000 -0.009(3) 0.000
C2 0.035(4) 0.032(3) 0.026(3) 0.000 0.002(3) 0.000
N1 0.041(4) 0.054(4) 0.042(4) 0.000 0.007(3) 0.000
N2 0.029(3) 0.040(4) 0.042(4) 0.000 -0.002(3) 0.000
O1 0.028(2) 0.021(2) 0.0187(19) 0.000 -0.0031(16) 0.000

loop_
_atom_type_symbol
_atom_type_description
_atom_type_scat_dispersion_real
_atom_type_scat_dispersion_imag
_atom_type_scat_source
C C 0.0033 0.0016 'International Tables Vol C Tables 4.2.6.8 and 6.1.1.4'
N N 0.0061 0.0033 'International Tables Vol C Tables 4.2.6.8 and 6.1.1.4'
S S 0.1246 0.1234 'International Tables Vol C Tables 4.2.6.8 and 6.1.1.4'
Ag Ag -0.8971 1.1015 'International Tables Vol C Tables 4.2.6.8 and 6.1.1.4'
Pb Pb -3.3944 10.1111 'International Tables Vol C Tables 4.2.6.8 and 6.1.1.4'
O O 0.0106 0.0060 'International Tables Vol C Tables 4.2.6.8 and 6.1.1.4'
H H 0.0000 0.0000 'International Tables Vol C Tables 4.2.6.8 and 6.1.1.4'

loop_
_geom_angle_atom_site_label_1
_geom_angle_atom_site_label_2
_geom_angle_atom_site_label_3
_geom_angle
_geom_angle_site_symmetry_1
_geom_angle_site_symmetry_3
O1 Pb1 O1 71.35(12) . 5_756
O1 Pb1 O1 71.35(12) . 5_766
O1 Pb1 O1 110.99(19) 5_756 5_766
O1 Pb1 N2 113.75(19) . .
O1 Pb1 N2 72.59(13) 5_756 .
O1 Pb1 N2 72.59(13) 5_766 .
C2 Ag1 S1 124.05(8) . .
C2 Ag1 S1 124.05(8) . 1_565
S1 Ag1 S1 99.70(7) . 1_565
C2 Ag1 S1 102.07(19) . 2_655
S1 Ag1 S1 101.28(4) . 2_655
S1 Ag1 S1 101.28(4) 1_565 2_655
C1 S1 Ag1 103.75(16) . .
C1 S1 Ag1 103.75(16) . 1_545
Ag1 S1 Ag1 99.70(7) . 1_545
C1 S1 Ag1 98.9(3) . 2_654
Ag1 S1 Ag1 123.74(5) . 2_654
Ag1 S1 Ag1 123.74(5) 1_545 2_654
N1 C1 S1 179.9(7) . .
N2 C2 Ag1 173.1(6) . .
C2 N2 Pb1 157.8(6) . .
Pb1 O1 Pb1 108.65(12) . 5_756
Pb1 O1 Pb1 108.65(12) . 5_766
Pb1 O1 Pb1 110.99(19) 5_756 5_766
Pb1 O1 H1 120(5) . .
Pb1 O1 H1 104(3) 5_756 .
Pb1 O1 H1 104(3) 5_766 .

loop_
_geom_bond_atom_site_label_1
_geom_bond_atom_site_label_2
_geom_bond_distance
_geom_bond_site_symmetry_2
Pb1 O1 2.390(4) .
Pb1 O1 2.419(3) 5_756
Pb1 O1 2.419(3) 5_766
Pb1 N2 2.639(7) .
Ag1 C2 2.118(8) .
Ag1 S1 2.6077(14) .
Ag1 S1 2.6077(14) 1_565
Ag1 S1 2.712(2) 2_655
S1 C1 1.654(8) .
S1 Ag1 2.6077(14) 1_545
S1 Ag1 2.712(2) 2_654
C1 N1 1.159(10) .
C2 N2 1.119(9) .
O1 Pb1 2.419(3) 5_756
O1 Pb1 2.419(3) 5_766
O1 H1 0.817(10) .
